data_2220404
loop_
_publ_author_name
'Brandy, Yakini'
'Butcher, Ray J.'
'Adesiyun, Tolulope A.'
'Berhe, Solomon'
'Bakare, Oladapo'

_publ_section_title
;
 2-Chloro-3-(4-chlorobenzamido)-1,4-naphthoquinone
;
_journal_coeditor_code AT2690
_journal_issue 1
_journal_name_full 'Acta Crystallographica Section E'
_journal_page_first o64
_journal_paper_doi 10.1107/S1600536808040993
_journal_volume 65
_journal_year 2009
_chemical_formula_iupac 'C17 H9 Cl2 N O3'
_chemical_formula_moiety 'C17 H9 Cl2 N O3'
_chemical_formula_sum 'C17 H9 Cl2 N O3'
_chemical_formula_weight 346.15
_chemical_name_systematic
;
2-Chloro-3-(4-chlorobenzamido)-1,4-naphthoquinone
;
_space_group_IT_number 14
_symmetry_cell_setting monoclinic
_symmetry_space_group_name_Hall '-P 2ybc'
_symmetry_space_group_name_H-M 'P 1 21/c 1'
_atom_sites_solution_hydrogens geom
_atom_sites_solution_primary direct
_atom_sites_solution_secondary difmap
_audit_creation_method SHELXL-97
_cell_angle_alpha 90.00
_cell_angle_beta 93.504(3)
_cell_angle_gamma 90.00
_cell_formula_units_Z 4
_cell_length_a 5.6011(2)
_cell_length_b 8.7237(3)
_cell_length_c 29.7957(9)
_cell_measurement_reflns_used 4629
_cell_measurement_temperature 200(2)
_cell_measurement_theta_max 32.4858
_cell_measurement_theta_min 4.5997
_cell_volume 1453.17(8)
_computing_cell_refinement
;
CrysAlis RED (Oxford Diffraction, 2007)
;
_computing_data_collection
;
CrysAlis CCD (Oxford Diffraction, 2007)
;
_computing_data_reduction
;
CrysAlis RED (Oxford Diffraction, 2007)
;
_computing_molecular_graphics 'SHELXTL (Sheldrick, 2008)'
_computing_publication_material 'SHELXTL (Sheldrick, 2008)'
_computing_structure_refinement 'SHELXL97 (Sheldrick, 2008)'
_computing_structure_solution 'SHELXS97 (Sheldrick, 2008)'
_diffrn_ambient_temperature 200(2)
_diffrn_detector_area_resol_mean 10.5081
_diffrn_measured_fraction_theta_full 0.988
_diffrn_measured_fraction_theta_max 0.914
_diffrn_measurement_device_type 'Oxford Diffraction Gemini R'
_diffrn_measurement_method '\f and \w'
_diffrn_radiation_monochromator graphite
_diffrn_radiation_source 'fine-focus sealed tube'
_diffrn_radiation_type MoK\a
_diffrn_radiation_wavelength 0.71073
_diffrn_reflns_av_R_equivalents 0.0346
_diffrn_reflns_av_sigmaI/netI 0.0698
_diffrn_reflns_limit_h_max 8
_diffrn_reflns_limit_h_min -8
_diffrn_reflns_limit_k_max 12
_diffrn_reflns_limit_k_min -12
_diffrn_reflns_limit_l_max 44
_diffrn_reflns_limit_l_min -44
_diffrn_reflns_number 13882
_diffrn_reflns_theta_full 25.00
_diffrn_reflns_theta_max 32.55
_diffrn_reflns_theta_min 4.61
_diffrn_standards_decay_% <2%
_diffrn_standards_interval_count 50
_diffrn_standards_number 2
_exptl_absorpt_coefficient_mu 0.461
_exptl_absorpt_correction_T_max 1.00000
_exptl_absorpt_correction_T_min 0.88700
_exptl_absorpt_correction_type multi-scan
_exptl_absorpt_process_details '(CrysAlis RED; Oxford Diffraction, 2007)'
_exptl_crystal_colour 'pale yellow'
_exptl_crystal_density_diffrn 1.582
_exptl_crystal_density_method 'not measured'
_exptl_crystal_description plate
_exptl_crystal_F_000 704
_exptl_crystal_size_max 0.49
_exptl_crystal_size_mid 0.41
_exptl_crystal_size_min 0.12
_refine_diff_density_max 0.287
_refine_diff_density_min -0.364
_refine_ls_extinction_method none
_refine_ls_goodness_of_fit_ref 0.934
_refine_ls_hydrogen_treatment constr
_refine_ls_matrix_type full
_refine_ls_number_parameters 208
_refine_ls_number_reflns 4842
_refine_ls_number_restraints 0
_refine_ls_restrained_S_all 0.934
_refine_ls_R_factor_all 0.0863
_refine_ls_R_factor_gt 0.0375
_refine_ls_shift/su_max 0.001
_refine_ls_shift/su_mean 0.000
_refine_ls_structure_factor_coef Fsqd
_refine_ls_weighting_details 'calc w=1/[\s^2^(Fo^2^)+(0.0416P)^2^] where P=(Fo^2^+2Fc^2^)/3'
_refine_ls_weighting_scheme calc
_refine_ls_wR_factor_gt 0.0756
_refine_ls_wR_factor_ref 0.0863
_reflns_number_gt 2832
_reflns_number_total 4842
_reflns_threshold_expression I>2\s(I)
_cod_data_source_file at2690.cif
_cod_data_source_block I
_cod_original_cell_volume 1453.16(8)
_cod_original_sg_symbol_H-M 'P 21/c'
_cod_database_code 2220404
_cod_database_fobs_code 2220404

loop_
_symmetry_equiv_pos_as_xyz
'x, y, z'
'-x, y+1/2, -z+1/2'
'-x, -y, -z'
'x, -y-1/2, z-1/2'

loop_
_atom_site_type_symbol
_atom_site_label
_atom_site_fract_x
_atom_site_fract_y
_atom_site_fract_z
_atom_site_U_iso_or_equiv
_atom_site_adp_type
_atom_site_calc_flag
_atom_site_refinement_flags
_atom_site_occupancy
_atom_site_disorder_assembly
_atom_site_disorder_group
Cl Cl1 0.42210(6) 0.13331(4) 0.298854(11) 0.02796(10) Uani d . 1 . .
Cl Cl2 -0.42944(7) -0.05032(6) 0.057164(13) 0.04852(14) Uani d . 1 . .
O O1 0.54644(18) 0.07511(14) 0.39281(4) 0.0401(3) Uani d . 1 . .
O O2 -0.26101(17) -0.20745(14) 0.33569(3) 0.0378(3) Uani d . 1 . .
O O3 0.31583(17) -0.12832(14) 0.24103(3) 0.0364(3) Uani d . 1 . .
N N -0.02512(19) -0.06128(15) 0.27365(4) 0.0273(3) Uani d . 1 . .
H H0A -0.1786 -0.0415 0.2689 0.033 Uiso calc R 1 . .
C C1 0.3653(2) 0.00688(18) 0.38026(5) 0.0275(3) Uani d . 1 . .
C C2 0.2705(2) 0.01309(17) 0.33244(4) 0.0251(3) Uani d . 1 . .
C C3 0.0712(2) -0.06238(17) 0.31773(4) 0.0240(3) Uani d . 1 . .
C C4 -0.0749(2) -0.14777(18) 0.34975(5) 0.0264(3) Uani d . 1 . .
C C5 0.0144(2) -0.15604(18) 0.39758(5) 0.0272(3) Uani d . 1 . .
C C6 -0.1138(3) -0.2369(2) 0.42817(5) 0.0391(4) Uani d . 1 . .
H H6A -0.2591 -0.2864 0.4186 0.047 Uiso calc R 1 . .
C C7 -0.0289(3) -0.2451(3) 0.47288(5) 0.0477(5) Uani d . 1 . .
H H7A -0.1169 -0.3002 0.4939 0.057 Uiso calc R 1 . .
C C8 0.1823(3) -0.1737(2) 0.48705(5) 0.0477(5) Uani d . 1 . .
H H8A 0.2390 -0.1794 0.5177 0.057 Uiso calc R 1 . .
C C9 0.3111(3) -0.0940(2) 0.45660(5) 0.0391(4) Uani d . 1 . .
H H9A 0.4574 -0.0459 0.4663 0.047 Uiso calc R 1 . .
C C10 0.2273(2) -0.08383(18) 0.41170(5) 0.0287(3) Uani d . 1 . .
C C11 0.1070(3) -0.08964(17) 0.23680(5) 0.0263(3) Uani d . 1 . .
C C12 -0.0252(2) -0.07098(17) 0.19218(4) 0.0245(3) Uani d . 1 . .
C C13 -0.2316(2) 0.01736(18) 0.18635(5) 0.0277(3) Uani d . 1 . .
H H13A -0.2882 0.0726 0.2110 0.033 Uiso calc R 1 . .
C C14 -0.3550(3) 0.02492(19) 0.14462(5) 0.0315(3) Uani d . 1 . .
H H14A -0.4966 0.0846 0.1406 0.038 Uiso calc R 1 . .
C C15 -0.2697(3) -0.05531(19) 0.10907(5) 0.0307(3) Uani d . 1 . .
C C16 -0.0608(3) -0.1395(2) 0.11357(5) 0.0319(3) Uani d . 1 . .
H H16A -0.0020 -0.1913 0.0885 0.038 Uiso calc R 1 . .
C C17 0.0618(3) -0.14706(19) 0.15551(5) 0.0295(3) Uani d . 1 . .
H H17A 0.2058 -0.2045 0.1592 0.035 Uiso calc R 1 . .

loop_
_atom_site_aniso_label
_atom_site_aniso_U_11
_atom_site_aniso_U_22
_atom_site_aniso_U_33
_atom_site_aniso_U_12
_atom_site_aniso_U_13
_atom_site_aniso_U_23
Cl1 0.02827(17) 0.0286(2) 0.02758(17) -0.00541(15) 0.00608(13) 0.00212(15)
Cl2 0.0514(2) 0.0680(4) 0.02503(18) 0.0176(2) -0.00744(17) -0.0029(2)
O1 0.0364(6) 0.0500(8) 0.0334(6) -0.0141(6) -0.0034(5) -0.0042(5)
O2 0.0321(5) 0.0490(8) 0.0318(6) -0.0152(5) -0.0010(5) 0.0023(5)
O3 0.0328(6) 0.0476(8) 0.0288(5) 0.0120(5) 0.0007(4) -0.0072(5)
N 0.0240(6) 0.0383(8) 0.0196(5) 0.0012(5) 0.0019(5) 0.0013(5)
C1 0.0266(7) 0.0307(9) 0.0253(7) -0.0004(6) 0.0021(6) -0.0031(6)
C2 0.0272(7) 0.0247(8) 0.0239(7) 0.0006(6) 0.0058(6) -0.0012(6)
C3 0.0252(6) 0.0278(8) 0.0192(6) 0.0026(6) 0.0028(5) -0.0013(6)
C4 0.0278(7) 0.0268(8) 0.0248(7) -0.0014(6) 0.0030(6) -0.0008(6)
C5 0.0294(7) 0.0302(9) 0.0220(6) 0.0000(6) 0.0023(6) 0.0005(6)
C6 0.0374(8) 0.0517(12) 0.0286(7) -0.0087(8) 0.0041(7) 0.0049(8)
C7 0.0502(10) 0.0654(14) 0.0282(8) -0.0078(9) 0.0083(7) 0.0117(9)
C8 0.0532(10) 0.0680(15) 0.0214(7) 0.0003(10) -0.0008(7) 0.0049(8)
C9 0.0374(8) 0.0562(12) 0.0232(7) -0.0047(8) -0.0026(6) -0.0018(7)
C10 0.0296(7) 0.0348(9) 0.0218(6) 0.0004(6) 0.0023(6) -0.0028(6)
C11 0.0306(7) 0.0258(8) 0.0228(7) 0.0018(6) 0.0033(6) -0.0012(6)
C12 0.0275(7) 0.0260(8) 0.0201(6) -0.0020(6) 0.0034(5) 0.0002(6)
C13 0.0321(7) 0.0282(8) 0.0233(7) 0.0034(6) 0.0060(6) -0.0017(6)
C14 0.0293(7) 0.0361(9) 0.0291(7) 0.0071(7) 0.0022(6) 0.0014(7)
C15 0.0359(8) 0.0359(9) 0.0202(6) 0.0015(7) -0.0008(6) 0.0018(7)
C16 0.0347(8) 0.0400(10) 0.0215(7) 0.0064(7) 0.0051(6) -0.0032(7)
C17 0.0292(7) 0.0348(9) 0.0246(7) 0.0052(6) 0.0035(6) -0.0009(6)

loop_
_atom_type_symbol
_atom_type_description
_atom_type_scat_dispersion_real
_atom_type_scat_dispersion_imag
_atom_type_scat_source
C C 0.0033 0.0016 'International Tables Vol C Tables 4.2.6.8 and 6.1.1.4'
H H 0.0000 0.0000 'International Tables Vol C Tables 4.2.6.8 and 6.1.1.4'
N N 0.0061 0.0033 'International Tables Vol C Tables 4.2.6.8 and 6.1.1.4'
O O 0.0106 0.0060 'International Tables Vol C Tables 4.2.6.8 and 6.1.1.4'
Cl Cl 0.1484 0.1585 'International Tables Vol C Tables 4.2.6.8 and 6.1.1.4'

loop_
_geom_angle_atom_site_label_1
_geom_angle_atom_site_label_2
_geom_angle_atom_site_label_3
_geom_angle_site_symmetry_1
_geom_angle_site_symmetry_3
_geom_angle
_geom_angle_publ_flag
C11 N C3 . . 123.62(11) ?
C11 N H0A . . 118.2 ?
C3 N H0A . . 118.2 ?
O1 C1 C10 . . 121.71(13) ?
O1 C1 C2 . . 121.20(14) ?
C10 C1 C2 . . 117.08(12) ?
C3 C2 C1 . . 122.21(13) ?
C3 C2 Cl1 . . 122.74(11) ?
C1 C2 Cl1 . . 114.90(10) ?
C2 C3 N . . 124.82(13) ?
C2 C3 C4 . . 120.79(12) ?
N C3 C4 . . 114.27(12) ?
O2 C4 C5 . . 122.80(13) ?
O2 C4 C3 . . 119.01(12) ?
C5 C4 C3 . . 118.19(12) ?
C6 C5 C10 . . 120.03(13) ?
C6 C5 C4 . . 119.89(13) ?
C10 C5 C4 . . 120.08(13) ?
C5 C6 C7 . . 119.71(15) ?
C5 C6 H6A . . 120.1 ?
C7 C6 H6A . . 120.1 ?
C8 C7 C6 . . 120.49(16) ?
C8 C7 H7A . . 119.8 ?
C6 C7 H7A . . 119.8 ?
C7 C8 C9 . . 119.89(14) ?
C7 C8 H8A . . 120.1 ?
C9 C8 H8A . . 120.1 ?
C8 C9 C10 . . 120.27(15) ?
C8 C9 H9A . . 119.9 ?
C10 C9 H9A . . 119.9 ?
C5 C10 C9 . . 119.60(14) ?
C5 C10 C1 . . 121.47(12) ?
C9 C10 C1 . . 118.91(13) ?
O3 C11 N . . 121.65(12) ?
O3 C11 C12 . . 123.01(13) ?
N C11 C12 . . 115.34(12) ?
C17 C12 C13 . . 119.63(12) ?
C17 C12 C11 . . 118.00(12) ?
C13 C12 C11 . . 122.36(12) ?
C14 C13 C12 . . 120.19(13) ?
C14 C13 H13A . . 119.9 ?
C12 C13 H13A . . 119.9 ?
C15 C14 C13 . . 119.16(13) ?
C15 C14 H14A . . 120.4 ?
C13 C14 H14A . . 120.4 ?
C14 C15 C16 . . 121.78(13) ?
C14 C15 Cl2 . . 119.11(11) ?
C16 C15 Cl2 . . 119.11(11) ?
C15 C16 C17 . . 118.79(14) ?
C15 C16 H16A . . 120.6 ?
C17 C16 H16A . . 120.6 ?
C16 C17 C12 . . 120.37(13) ?
C16 C17 H17A . . 119.8 ?
C12 C17 H17A . . 119.8 ?

loop_
_geom_bond_atom_site_label_1
_geom_bond_atom_site_label_2
_geom_bond_site_symmetry_2
_geom_bond_distance
_geom_bond_publ_flag
Cl1 C2 . 1.7105(15) ?
Cl2 C15 . 1.7394(14) ?
O1 C1 . 1.2154(17) ?
O2 C4 . 1.2166(16) ?
O3 C11 . 1.2167(16) ?
N C11 . 1.3834(18) ?
N C3 . 1.3890(15) ?
N H0A . 0.8800 ?
C1 C10 . 1.480(2) ?
C1 C2 . 1.4907(18) ?
C2 C3 . 1.3461(19) ?
C3 C4 . 1.494(2) ?
C4 C5 . 1.4829(19) ?
C5 C6 . 1.387(2) ?
C5 C10 . 1.391(2) ?
C6 C7 . 1.389(2) ?
C6 H6A . 0.9500 ?
C7 C8 . 1.380(2) ?
C7 H7A . 0.9500 ?
C8 C9 . 1.381(2) ?
C8 H8A . 0.9500 ?
C9 C10 . 1.3932(19) ?
C9 H9A . 0.9500 ?
C11 C12 . 1.4905(19) ?
C12 C17 . 1.392(2) ?
C12 C13 . 1.392(2) ?
C13 C14 . 1.3867(19) ?
C13 H13A . 0.9500 ?
C14 C15 . 1.379(2) ?
C14 H14A . 0.9500 ?
C15 C16 . 1.381(2) ?
C16 C17 . 1.3903(19) ?
C16 H16A . 0.9500 ?
C17 H17A . 0.9500 ?

loop_
_geom_hbond_atom_site_label_D
_geom_hbond_atom_site_label_H
_geom_hbond_atom_site_label_A
_geom_hbond_site_symmetry_A
_geom_hbond_distance_DH
_geom_hbond_distance_HA
_geom_hbond_distance_DA
_geom_hbond_angle_DHA
N H0A Cl1 1_455 0.88 2.89 3.6491(12) 145.1
C14 H14A O2 2_455 0.95 2.40 3.2517(19) 149.3

loop_
_geom_torsion_atom_site_label_1
_geom_torsion_atom_site_label_2
_geom_torsion_atom_site_label_3
_geom_torsion_atom_site_label_4
_geom_torsion_site_symmetry_1
_geom_torsion_site_symmetry_2
_geom_torsion_site_symmetry_3
_geom_torsion_site_symmetry_4
_geom_torsion
_geom_torsion_publ_flag
O1 C1 C2 C3 . . . . 179.54(14) ?
C10 C1 C2 C3 . . . . -1.3(2) ?
O1 C1 C2 Cl1 . . . . -4.8(2) ?
C10 C1 C2 Cl1 . . . . 174.35(11) ?
C1 C2 C3 N . . . . -179.82(14) ?
Cl1 C2 C3 N . . . . 4.8(2) ?
C1 C2 C3 C4 . . . . 4.4(2) ?
Cl1 C2 C3 C4 . . . . -170.99(11) ?
C11 N C3 C2 . . . . 49.6(2) ?
C11 N C3 C4 . . . . -134.37(14) ?
C2 C3 C4 O2 . . . . 175.91(14) ?
N C3 C4 O2 . . . . -0.3(2) ?
C2 C3 C4 C5 . . . . -4.1(2) ?
N C3 C4 C5 . . . . 179.64(12) ?
O2 C4 C5 C6 . . . . 1.2(2) ?
C3 C4 C5 C6 . . . . -178.73(15) ?
O2 C4 C5 C10 . . . . -179.23(15) ?
C3 C4 C5 C10 . . . . 0.8(2) ?
C10 C5 C6 C7 . . . . 0.1(3) ?
C4 C5 C6 C7 . . . . 179.64(16) ?
C5 C6 C7 C8 . . . . -0.2(3) ?
C6 C7 C8 C9 . . . . -0.3(3) ?
C7 C8 C9 C10 . . . . 0.7(3) ?
C6 C5 C10 C9 . . . . 0.4(2) ?
C4 C5 C10 C9 . . . . -179.17(15) ?
C6 C5 C10 C1 . . . . -178.31(15) ?
C4 C5 C10 C1 . . . . 2.1(2) ?
C8 C9 C10 C5 . . . . -0.8(3) ?
C8 C9 C10 C1 . . . . 177.93(16) ?
O1 C1 C10 C5 . . . . 177.09(15) ?
C2 C1 C10 C5 . . . . -2.0(2) ?
O1 C1 C10 C9 . . . . -1.6(2) ?
C2 C1 C10 C9 . . . . 179.29(14) ?
C3 N C11 O3 . . . . 5.2(2) ?
C3 N C11 C12 . . . . -175.37(13) ?
O3 C11 C12 C17 . . . . 21.9(2) ?
N C11 C12 C17 . . . . -157.54(14) ?
O3 C11 C12 C13 . . . . -159.00(15) ?
N C11 C12 C13 . . . . 21.6(2) ?
C17 C12 C13 C14 . . . . 2.4(2) ?
C11 C12 C13 C14 . . . . -176.72(14) ?
C12 C13 C14 C15 . . . . -0.4(2) ?
C13 C14 C15 C16 . . . . -1.9(2) ?
C13 C14 C15 Cl2 . . . . 178.10(12) ?
C14 C15 C16 C17 . . . . 2.1(2) ?
Cl2 C15 C16 C17 . . . . -177.92(13) ?
C15 C16 C17 C12 . . . . 0.0(2) ?
C13 C12 C17 C16 . . . . -2.2(2) ?
C11 C12 C17 C16 . . . . 176.94(14) ?

loop_
_cod_related_entry_id
_cod_related_entry_database
_cod_related_entry_code
1 ChemSpider 10561093
